data_4063083
_journal_name_full Organometallics
_journal_paper_doi 10.1021/om0498798
_journal_year 2004
_chemical_formula_moiety 'C36 H69 La N2 O P2 Si4'
_chemical_formula_sum 'C36 H69 La N2 O P2 Si4'
_chemical_formula_weight 859.14
_space_group_IT_number 14
_symmetry_cell_setting monoclinic
_symmetry_space_group_name_Hall '-P 2ybc'
_symmetry_space_group_name_H-M 'P 1 21/c 1'
_cell_angle_alpha 90.00
_cell_angle_beta 112.354(2)
_cell_angle_gamma 90.00
_cell_formula_units_Z 4
_cell_length_a 11.0397(4)
_cell_length_b 46.0149(15)
_cell_length_c 9.6889(3)
_cell_measurement_temperature 160(2)
_cell_volume 4552.0(3)
_diffrn_ambient_temperature 160(2)
_exptl_crystal_density_diffrn 1.254
_cod_original_sg_symbol_H-M 'P 21/c'
_cod_database_code 4063083

loop_
_symmetry_equiv_pos_as_xyz
'x, y, z'
'-x, y+1/2, -z+1/2'
'-x, -y, -z'
'x, -y-1/2, z-1/2'

loop_
_atom_site_label
_atom_site_type_symbol
_atom_site_fract_x
_atom_site_fract_y
_atom_site_fract_z
_atom_site_U_iso_or_equiv
_atom_site_adp_type
_atom_site_occupancy
_atom_site_symmetry_multiplicity
_atom_site_calc_flag
_atom_site_refinement_flags
_atom_site_disorder_assembly
_atom_site_disorder_group
La1 La 0.57460(2) 0.134643(5) 0.75528(2) 0.01840(7) Uani 1 1 d . . .
P1 P 0.40880(10) 0.09376(2) 0.86774(11) 0.0210(2) Uani 1 1 d . . .
C1 C 0.3711(4) 0.05365(8) 0.8581(4) 0.0197(8) Uani 1 1 d . . .
H1A H 0.4566 0.0432 0.8870 0.024 Uiso 1 1 calc R . .
Si1 Si 0.30422(12) 0.04547(3) 1.00597(13) 0.0276(3) Uani 1 1 d . . .
C2 C 0.1318(6) 0.05830(13) 0.9483(7) 0.0576(16) Uani 1 1 d . . .
H2A H 0.1276 0.0791 0.9256 0.086 Uiso 1 1 calc R . .
H2B H 0.1012 0.0549 1.0295 0.086 Uiso 1 1 calc R . .
H2C H 0.0760 0.0476 0.8593 0.086 Uiso 1 1 calc R . .
C3 C 0.3088(6) 0.00552(10) 1.0470(6) 0.0456(13) Uani 1 1 d . . .
H3A H 0.2882 0.0024 1.1358 0.068 Uiso 1 1 calc R . .
H3B H 0.3964 -0.0021 1.0650 0.068 Uiso 1 1 calc R . .
H3C H 0.2441 -0.0046 0.9616 0.068 Uiso 1 1 calc R . .
C4 C 0.4042(6) 0.06213(13) 1.1887(6) 0.0590(17) Uani 1 1 d . . .
H4A H 0.4097 0.0832 1.1764 0.089 Uiso 1 1 calc R . .
H4B H 0.4925 0.0538 1.2256 0.089 Uiso 1 1 calc R . .
H4C H 0.3632 0.0583 1.2605 0.089 Uiso 1 1 calc R . .
Si2 Si 0.26669(11) 0.04154(3) 0.66342(13) 0.0252(3) Uani 1 1 d . . .
C5 C 0.1369(5) 0.06840(11) 0.5633(6) 0.0424(12) Uani 1 1 d . . .
H5A H 0.1757 0.0846 0.5287 0.064 Uiso 1 1 calc R . .
H5B H 0.0970 0.0758 0.6312 0.064 Uiso 1 1 calc R . .
H5C H 0.0697 0.0590 0.4775 0.064 Uiso 1 1 calc R . .
C6 C 0.3684(5) 0.03532(11) 0.5495(5) 0.0384(11) Uani 1 1 d . . .
H6A H 0.4137 0.0534 0.5443 0.058 Uiso 1 1 calc R . .
H6B H 0.3117 0.0293 0.4485 0.058 Uiso 1 1 calc R . .
H6C H 0.4331 0.0201 0.5961 0.058 Uiso 1 1 calc R . .
C7 C 0.1858(5) 0.00553(11) 0.6615(6) 0.0449(13) Uani 1 1 d . . .
H7A H 0.1383 -0.0007 0.5581 0.067 Uiso 1 1 calc R . .
H7B H 0.1243 0.0074 0.7120 0.067 Uiso 1 1 calc R . .
H7C H 0.2526 -0.0090 0.7135 0.067 Uiso 1 1 calc R . .
C8 C 0.5671(4) 0.09701(8) 1.0239(4) 0.0200(8) Uani 1 1 d . . .
C9 C 0.6619(4) 0.07462(9) 1.0697(4) 0.0249(9) Uani 1 1 d . . .
H9A H 0.6415 0.0564 1.0202 0.030 Uiso 1 1 calc R . .
C10 C 0.7832(4) 0.07819(10) 1.1834(5) 0.0323(10) Uani 1 1 d . . .
H10A H 0.8446 0.0627 1.2091 0.039 Uiso 1 1 calc R . .
C11 C 0.8155(5) 0.10433(10) 1.2601(5) 0.0340(11) Uani 1 1 d . . .
H11A H 0.8992 0.1070 1.3372 0.041 Uiso 1 1 calc R . .
C12 C 0.7250(4) 0.12630(9) 1.2231(5) 0.0300(10) Uani 1 1 d . . .
H12A H 0.7458 0.1439 1.2784 0.036 Uiso 1 1 calc R . .
C13 C 0.6031(4) 0.12353(9) 1.1064(4) 0.0228(9) Uani 1 1 d . . .
C14 C 0.5066(4) 0.14824(9) 1.0725(4) 0.0257(9) Uani 1 1 d . . .
H14A H 0.4173 0.1403 1.0465 0.031 Uiso 1 1 calc R . .
H14B H 0.5273 0.1605 1.1625 0.031 Uiso 1 1 calc R . .
N1 N 0.5098(3) 0.16639(7) 0.9472(4) 0.0206(7) Uani 1 1 d . . .
C15 C 0.6245(4) 0.18620(9) 1.0027(5) 0.0285(10) Uani 1 1 d . . .
H15A H 0.6153 0.1994 1.0775 0.043 Uiso 1 1 calc R . .
H15B H 0.6291 0.1975 0.9192 0.043 Uiso 1 1 calc R . .
H15C H 0.7048 0.1747 1.0478 0.043 Uiso 1 1 calc R . .
C16 C 0.3900(4) 0.18450(9) 0.8880(5) 0.0324(10) Uani 1 1 d . . .
H16A H 0.3835 0.1965 0.9685 0.049 Uiso 1 1 calc R . .
H16B H 0.3129 0.1719 0.8479 0.049 Uiso 1 1 calc R . .
H16C H 0.3944 0.1971 0.8084 0.049 Uiso 1 1 calc R . .
P2 P 0.66682(9) 0.17893(2) 0.59111(11) 0.0183(2) Uani 1 1 d . . .
C17 C 0.8304(4) 0.19202(8) 0.7258(4) 0.0173(8) Uani 1 1 d . . .
H17A H 0.8122 0.2046 0.7999 0.021 Uiso 1 1 calc R . .
Si3 Si 0.90854(10) 0.21617(2) 0.62730(13) 0.0221(2) Uani 1 1 d . . .
C18 C 0.9134(5) 0.19884(11) 0.4544(5) 0.0409(12) Uani 1 1 d . . .
H18A H 0.9561 0.1798 0.4794 0.061 Uiso 1 1 calc R . .
H18B H 0.9627 0.2113 0.4122 0.061 Uiso 1 1 calc R . .
H18C H 0.8238 0.1964 0.3811 0.061 Uiso 1 1 calc R . .
C19 C 1.0797(4) 0.22686(11) 0.7502(6) 0.0428(12) Uani 1 1 d . . .
H19A H 1.1364 0.2097 0.7723 0.064 Uiso 1 1 calc R . .
H19B H 1.0797 0.2351 0.8435 0.064 Uiso 1 1 calc R . .
H19C H 1.1123 0.2414 0.6989 0.064 Uiso 1 1 calc R . .
C20 C 0.8172(4) 0.25120(9) 0.5697(5) 0.0346(11) Uani 1 1 d . . .
H20A H 0.7253 0.2471 0.5078 0.052 Uiso 1 1 calc R . .
H20B H 0.8564 0.2628 0.5125 0.052 Uiso 1 1 calc R . .
H20C H 0.8221 0.2620 0.6587 0.052 Uiso 1 1 calc R . .
Si4 Si 0.92699(10) 0.15961(2) 0.83410(12) 0.0204(2) Uani 1 1 d . . .
C21 C 0.8208(4) 0.13441(10) 0.8838(5) 0.0286(9) Uani 1 1 d . . .
H21A H 0.8407 0.1372 0.9915 0.034 Uiso 1 1 calc R . .
H21B H 0.8501 0.1145 0.8725 0.034 Uiso 1 1 calc R . .
C22 C 1.0078(5) 0.14040(10) 0.7206(6) 0.0408(12) Uani 1 1 d . . .
H22A H 1.0571 0.1236 0.7766 0.061 Uiso 1 1 calc R . .
H22B H 1.0677 0.1538 0.6996 0.061 Uiso 1 1 calc R . .
H22C H 0.9408 0.1337 0.6265 0.061 Uiso 1 1 calc R . .
C23 C 1.0623(5) 0.17362(11) 1.0071(5) 0.0449(13) Uani 1 1 d . . .
H23A H 1.1155 0.1573 1.0628 0.067 Uiso 1 1 calc R . .
H23B H 1.0242 0.1838 1.0699 0.067 Uiso 1 1 calc R . .
H23C H 1.1175 0.1871 0.9786 0.067 Uiso 1 1 calc R . .
C24 C 0.5492(4) 0.20604(8) 0.5978(4) 0.0198(8) Uani 1 1 d . . .
C25 C 0.5793(4) 0.23108(8) 0.6879(4) 0.0218(8) Uani 1 1 d . . .
H25A H 0.6682 0.2348 0.7491 0.026 Uiso 1 1 calc R . .
C26 C 0.4845(4) 0.25057(9) 0.6908(5) 0.0299(10) Uani 1 1 d . . .
H26A H 0.5089 0.2670 0.7551 0.036 Uiso 1 1 calc R . .
C27 C 0.3541(4) 0.24613(10) 0.5999(5) 0.0332(11) Uani 1 1 d . . .
H27A H 0.2885 0.2594 0.6012 0.040 Uiso 1 1 calc R . .
C28 C 0.3212(4) 0.22206(10) 0.5073(5) 0.0317(10) Uani 1 1 d . . .
H28A H 0.2324 0.2193 0.4426 0.038 Uiso 1 1 calc R . .
C29 C 0.4140(4) 0.20187(9) 0.5061(4) 0.0236(9) Uani 1 1 d . . .
C30 C 0.3748(4) 0.17595(9) 0.4072(5) 0.0270(9) Uani 1 1 d . . .
H30A H 0.4373 0.1734 0.3572 0.032 Uiso 1 1 calc R . .
H30B H 0.2870 0.1794 0.3290 0.032 Uiso 1 1 calc R . .
N2 N 0.3712(3) 0.14872(7) 0.4897(4) 0.0237(7) Uani 1 1 d . . .
C31 C 0.3643(5) 0.12356(10) 0.3933(5) 0.0367(11) Uani 1 1 d . . .
H31A H 0.2850 0.1250 0.3023 0.055 Uiso 1 1 calc R . .
H31B H 0.3615 0.1056 0.4466 0.055 Uiso 1 1 calc R . .
H31C H 0.4416 0.1233 0.3669 0.055 Uiso 1 1 calc R . .
C32 C 0.2522(4) 0.14925(10) 0.5251(5) 0.0316(10) Uani 1 1 d . . .
H32A H 0.1744 0.1478 0.4326 0.047 Uiso 1 1 calc R . .
H32B H 0.2492 0.1675 0.5760 0.047 Uiso 1 1 calc R . .
H32C H 0.2541 0.1328 0.5903 0.047 Uiso 1 1 calc R . .
O1 O 0.6281(3) 0.08861(6) 0.6422(3) 0.0272(6) Uani 1 1 d . . .
C33 C 0.6882(4) 0.09114(10) 0.5314(5) 0.0292(10) Uani 1 1 d . . .
H33A H 0.7281 0.1106 0.5365 0.035 Uiso 1 1 calc R . .
H33B H 0.6220 0.0881 0.4294 0.035 Uiso 1 1 calc R . .
C34 C 0.7909(5) 0.06794(11) 0.5702(6) 0.0405(12) Uani 1 1 d . . .
H34A H 0.8766 0.0754 0.6391 0.049 Uiso 1 1 calc R . .
H34B H 0.8004 0.0602 0.4795 0.049 Uiso 1 1 calc R . .
C35 C 0.7393(5) 0.04484(10) 0.6451(6) 0.0406(12) Uani 1 1 d . . .
H35A H 0.6714 0.0327 0.5709 0.049 Uiso 1 1 calc R . .
H35B H 0.8106 0.0322 0.7105 0.049 Uiso 1 1 calc R . .
C36 C 0.6823(5) 0.06319(10) 0.7342(5) 0.0337(10) Uani 1 1 d . . .
H36A H 0.6130 0.0524 0.7541 0.040 Uiso 1 1 calc R . .
H36B H 0.7511 0.0689 0.8307 0.040 Uiso 1 1 calc R . .

loop_
_atom_site_aniso_label
_atom_site_aniso_U_11
_atom_site_aniso_U_22
_atom_site_aniso_U_33
_atom_site_aniso_U_23
_atom_site_aniso_U_13
_atom_site_aniso_U_12
La1 0.01857(11) 0.01953(11) 0.01928(11) 0.00134(10) 0.00966(9) -0.00092(10)
P1 0.0238(5) 0.0165(5) 0.0226(5) 0.0024(4) 0.0088(4) -0.0027(4)
C1 0.024(2) 0.020(2) 0.0178(19) -0.0001(16) 0.0104(16) -0.0044(16)
Si1 0.0389(7) 0.0207(6) 0.0294(6) 0.0027(5) 0.0200(6) -0.0036(5)
C2 0.059(4) 0.058(4) 0.077(4) 0.024(3) 0.050(3) 0.017(3)
C3 0.068(4) 0.026(3) 0.047(3) 0.010(2) 0.026(3) -0.005(2)
C4 0.096(5) 0.061(4) 0.031(3) -0.011(3) 0.037(3) -0.037(3)
Si2 0.0276(6) 0.0234(6) 0.0237(6) -0.0017(5) 0.0088(5) -0.0059(5)
C5 0.033(3) 0.043(3) 0.040(3) 0.002(2) 0.001(2) -0.001(2)
C6 0.049(3) 0.041(3) 0.030(3) -0.009(2) 0.020(2) -0.007(2)
C7 0.050(3) 0.044(3) 0.039(3) -0.011(2) 0.015(2) -0.023(2)
C8 0.027(2) 0.019(2) 0.0161(19) 0.0023(15) 0.0103(16) -0.0034(16)
C9 0.034(2) 0.019(2) 0.021(2) 0.0015(16) 0.0096(18) -0.0012(18)
C10 0.033(2) 0.031(2) 0.027(2) 0.0115(19) 0.0057(19) 0.005(2)
C11 0.035(3) 0.036(3) 0.022(2) 0.0048(19) 0.0009(19) -0.008(2)
C12 0.044(3) 0.025(2) 0.019(2) -0.0021(17) 0.0096(19) -0.0108(19)
C13 0.033(2) 0.020(2) 0.018(2) 0.0021(16) 0.0126(18) -0.0048(17)
C14 0.033(2) 0.028(2) 0.021(2) -0.0021(17) 0.0161(18) -0.0045(18)
N1 0.0280(18) 0.0131(16) 0.0225(17) -0.0002(13) 0.0115(15) -0.0007(14)
C15 0.034(2) 0.019(2) 0.032(2) 0.0017(18) 0.011(2) -0.0076(18)
C16 0.032(2) 0.022(2) 0.043(3) 0.000(2) 0.015(2) 0.0067(19)
P2 0.0149(5) 0.0182(5) 0.0214(5) 0.0006(4) 0.0065(4) -0.0010(4)
C17 0.0168(18) 0.0160(19) 0.0175(19) -0.0011(15) 0.0047(15) -0.0030(15)
Si3 0.0173(5) 0.0225(6) 0.0250(6) 0.0031(5) 0.0062(5) -0.0030(4)
C18 0.050(3) 0.043(3) 0.041(3) 0.000(2) 0.030(2) -0.006(2)
C19 0.025(2) 0.042(3) 0.054(3) 0.009(3) 0.006(2) -0.013(2)
C20 0.036(3) 0.025(2) 0.043(3) 0.016(2) 0.015(2) 0.002(2)
Si4 0.0152(5) 0.0204(6) 0.0233(6) 0.0029(4) 0.0046(4) 0.0014(4)
C21 0.024(2) 0.032(2) 0.028(2) 0.0095(19) 0.0086(18) 0.0010(19)
C22 0.041(3) 0.035(3) 0.055(3) 0.006(2) 0.027(2) 0.010(2)
C23 0.035(3) 0.045(3) 0.036(3) 0.009(2) -0.008(2) -0.005(2)
C24 0.0183(19) 0.023(2) 0.020(2) 0.0081(16) 0.0101(16) -0.0001(16)
C25 0.023(2) 0.020(2) 0.024(2) 0.0070(16) 0.0106(17) 0.0032(16)
C26 0.036(2) 0.022(2) 0.038(3) 0.0064(19) 0.021(2) 0.0049(18)
C27 0.025(2) 0.027(2) 0.052(3) 0.013(2) 0.020(2) 0.0109(19)
C28 0.017(2) 0.033(3) 0.043(3) 0.014(2) 0.0089(19) 0.0039(18)
C29 0.019(2) 0.026(2) 0.027(2) 0.0107(17) 0.0097(17) 0.0023(17)
C30 0.018(2) 0.037(3) 0.023(2) 0.0079(18) 0.0044(17) 0.0001(18)
N2 0.0194(17) 0.0264(19) 0.0229(18) 0.0035(14) 0.0054(14) -0.0002(14)
C31 0.035(3) 0.036(3) 0.034(3) -0.006(2) 0.008(2) 0.001(2)
C32 0.024(2) 0.031(2) 0.041(3) 0.005(2) 0.014(2) -0.0016(19)
O1 0.0336(16) 0.0253(16) 0.0287(16) -0.0007(12) 0.0187(13) 0.0020(13)
C33 0.038(2) 0.031(2) 0.025(2) 0.0035(18) 0.019(2) 0.001(2)
C34 0.048(3) 0.037(3) 0.048(3) 0.003(2) 0.031(3) 0.006(2)
C35 0.053(3) 0.024(2) 0.055(3) 0.005(2) 0.033(3) 0.006(2)
C36 0.040(3) 0.031(3) 0.034(3) 0.002(2) 0.019(2) 0.000(2)

loop_
_geom_bond_atom_site_label_1
_geom_bond_atom_site_label_2
_geom_bond_distance
_geom_bond_site_symmetry_2
_geom_bond_publ_flag
La1 P1 3.0974(10) . ?
La1 N1 2.668(3) . ?
La1 P2 2.9919(10) . ?
La1 C21 2.522(4) . ?
La1 N2 2.773(3) . ?
La1 O1 2.555(3) . ?
P1 C1 1.886(4) . ?
P1 C8 1.832(4) . ?
C1 Si1 1.883(4) . ?
C1 Si2 1.882(4) . ?
Si1 C2 1.864(5) . ?
Si1 C3 1.877(5) . ?
Si1 C4 1.859(5) . ?
Si2 C5 1.861(5) . ?
Si2 C6 1.872(5) . ?
Si2 C7 1.879(5) . ?
C8 C9 1.415(6) . ?
C8 C13 1.429(5) . ?
C9 C10 1.382(6) . ?
C10 C11 1.387(6) . ?
C11 C12 1.370(6) . ?
C12 C13 1.396(6) . ?
C13 C14 1.507(6) . ?
C14 N1 1.484(5) . ?
N1 C15 1.485(5) . ?
N1 C16 1.481(5) . ?
P2 C17 1.880(4) . ?
P2 C24 1.820(4) . ?
C17 Si3 1.875(4) . ?
C17 Si4 1.900(4) . ?
Si3 C18 1.874(5) . ?
Si3 C19 1.876(5) . ?
Si3 C20 1.870(4) . ?
Si4 C21 1.839(4) . ?
Si4 C22 1.879(5) . ?
Si4 C23 1.885(5) . ?
C24 C25 1.407(6) . ?
C24 C29 1.430(5) . ?
C25 C26 1.387(6) . ?
C26 C27 1.388(6) . ?
C27 C28 1.384(7) . ?
C28 C29 1.387(6) . ?
C29 C30 1.487(6) . ?
C30 N2 1.495(5) . ?
N2 C31 1.471(5) . ?
N2 C32 1.479(5) . ?
O1 C33 1.466(5) . ?
O1 C36 1.454(5) . ?
C33 C34 1.497(6) . ?
C34 C35 1.515(6) . ?
C35 C36 1.506(6) . ?
